data_2009394
loop_
_publ_author_name
'Yao, T.-M.'
'You, X.-Z.'
'Li, C.'
'Li, L.-F.'
'Yang, Q.-C.'

_publ_section_title
;
 Copper complex of 6,7-dihydro-5<i>H</i>-1,4-dithiepine-2,3-dithiolate
;
_journal_issue 1
_journal_name_full 'Acta Crystallographica Section C'
_journal_page_first 67
_journal_page_last 69
_journal_paper_doi 10.1107/S0108270193006419
_journal_volume 50
_journal_year 1994
_chemical_formula_moiety 'C16 H36 N, C10 H12 Cu S8'
_chemical_formula_sum 'C26 H48 Cu N S8'
_chemical_formula_weight 694.70
_symmetry_cell_setting monoclinic
_symmetry_space_group_name_Hall '-P 2ybc'
_symmetry_space_group_name_H-M 'P 1 21/c 1'
_atom_type_scat_source IntTabIV
_cell_angle_alpha 90.
_cell_angle_beta 91.39(2)
_cell_angle_gamma 90.
_cell_formula_units_Z 4
_cell_length_a 17.596(4)
_cell_length_b 10.915(2)
_cell_length_c 17.774(4)
_cell_measurement_reflns_used 16
_cell_measurement_temperature 296
_cell_measurement_theta_max 25
_cell_measurement_theta_min 1.5
_cell_volume 3412.7(13)
_diffrn_measurement_device 'Siemens R3m/V'
_diffrn_measurement_method '\w scan mode'
_diffrn_radiation_type 'Mo K\a'
_diffrn_radiation_wavelength 0.71073
_diffrn_reflns_av_R_equivalents 0.0303
_diffrn_reflns_limit_h_max 0
_diffrn_reflns_limit_h_min -20
_diffrn_reflns_limit_k_max 12
_diffrn_reflns_limit_k_min 0
_diffrn_reflns_limit_l_max 21
_diffrn_reflns_limit_l_min -21
_diffrn_reflns_number 6577
_diffrn_reflns_theta_max 25.0
_diffrn_standards_decay_% 3
_diffrn_standards_interval_count 100
_diffrn_standards_number 2
_exptl_absorpt_coefficient_mu 1.129
_exptl_absorpt_correction_T_max 0.978
_exptl_absorpt_correction_T_min 0.914
_exptl_absorpt_correction_type integration
_exptl_crystal_colour dark_brown
_exptl_crystal_density_diffrn 1.352
_exptl_crystal_description hexagonal_sheet
_exptl_crystal_size_max 0.50
_exptl_crystal_size_mid 0.40
_exptl_crystal_size_min 0.35
_refine_diff_density_max 0.46
_refine_diff_density_min -0.45
_refine_ls_extinction_coef 0.00016
_refine_ls_extinction_method F*=F(1+0.002F^2^/sin2\q)^-1/4^
_refine_ls_goodness_of_fit_obs 1.94
_refine_ls_hydrogen_treatment 'All H atoms calculated in riding model with fixed U~iso~'
_refine_ls_number_parameters 326
_refine_ls_number_reflns 4138
_refine_ls_R_factor_obs 0.051
_refine_ls_shift/esd_max 0.033
_refine_ls_structure_factor_coef Fsqd
_refine_ls_weighting_details 'w = 1/[\s^2^(F)+0.0002F^2^]'
_refine_ls_weighting_scheme calc
_refine_ls_wR_factor_obs 0.0637
_reflns_number_observed 4138
_reflns_number_total 6027
_reflns_observed_criterion F>4.0\s(F)
_cod_data_source_file li1051.cif
_cod_data_source_block li1051_structure_1_of_1
_cod_depositor_comments
;
The following automatic conversions were performed:

'_refine_ls_weighting_scheme' value '1/[\s^2^(F)+0.0002F^2^]' was
changed to 'calc'. New tag '_refine_ls_weighting_details' was
created. The value of the new tag was set to 'w =
1/[\s^2^(F)+0.0002F^2^]'.

Automatic conversion script
Id: cif_fix_values 3143 2015-03-26 13:38:13Z robertas 
;
_cod_original_cell_volume 3412.4(13)
_cod_original_sg_symbol_H-M 'P 21/c'
_cod_database_code 2009394

loop_
_atom_site_label
_atom_site_fract_x
_atom_site_fract_y
_atom_site_fract_z
_atom_site_U_iso_or_equiv
Cu .25470(10) .01910(10) -.00130(10) .0380(10)
S(1) .16140(10) .15160(10) -.00640(10) .0460(10)
S(2) .20210(10) -.09090(10) -.09070(10) .0500(10)
S(3) .02940(10) .1969(2) -.10890(10) .0600(10)
S(4) .07280(10) -.0631(2) -.19720(10) .0570(10)
S(5) .31300(10) .1334(2) .08180(10) .0600(10)
S(6) .34260(10) -.12120(10) .01030(10) .0490(10)
S(7) .43250(10) .0993(2) .19800(10) .0780(10)
S(8) .46470(10) -.1787(2) .12130(10) .0670(10)
N .2415(2) .5313(4) .0888(2) .0360(10)
C(1) .1227(3) -.0038(5) -.1179(3) .040(2)
C(2) .1062(3) .1002(5) -.0828(3) .042(2)
C(3) -.0534(3) .1015(6) -.0937(3) .056(2)
C(4) -.0740(3) .0120(6) -.1551(3) .055(2)
C(5) -.0210(3) -.0961(6) -.1623(4) .054(2)
C(6) .3973(3) -.0712(6) .0883(3) .045(2)
C(7) .3841(3) .0378(6) .1193(3) .048(2)
C(8) .5299(4) .1106(7) .1690(4) .076(3)
C(9) .5753(4) -.0079(7) .1729(4) .071(3)
C(10) .5551(3) -.1017(6) .1113(4) .067(3)
C(11) .2971(3) .4600(5) .0408(3) .043(2)
C(12) .3467(3) .5356(5) -.0100(3) .046(2)
C(13) .3931(4) .4521(6) -.0587(4) .061(3)
C(14) .4500(4) .5248(7) -.1043(4) .084(3)
C(15) .1847(3) .6019(5) .0387(3) .042(2)
C(16) .1423(3) .5294(5) -.0223(3) .045(2)
C(17) .0811(3) .6104(6) -.0586(3) .053(2)
C(18) .0377(4) .5490(6) -.1206(4) .070(3)
C(19) .1974(3) .4415(5) .1367(3) .040(2)
C(20) .2408(3) .3858(5) .2030(3) .040(2)
C(21) .1954(3) .2811(5) .2355(3) .048(2)
C(22) .2374(4) .2256(6) .3040(4) .068(3)
C(23) .2852(3) .6231(5) .1377(3) .040(2)
C(24) .2386(3) .7063(5) .1863(3) .043(2)
C(25) .2876(3) .7755(6) .2418(3) .048(2)
C(26) .2471(4) .8761(6) .2801(4) .071(3)
H(3A) -.0962 .1546 -.0869 ?
H(3B) -.0442 .0546 -.0488 ?
H(4A) -.0715 .0565 -.2016 ?
H(4B) -.1249 -.0173 -.1487 ?
H(5A) -.0149 -.1307 -.1128 ?
H(5B) -.0446 -.1552 -.1953 ?
H(8A) .5553 .1712 .1996 ?
H(8B) .5297 .1361 .1173 ?
H(9A) .6287 .0095 .1723 ?
H(9B) .5631 -.0454 .2200 ?
H(10A) .5535 -.0576 .0646 ?
H(10B) .5943 -.1628 .1100 ?
H(11A) .2678 .4054 .0093 ?
H(11B) .3301 .4133 .0736 ?
H(12A) .3150 .5865 -.0417 ?
H(12B) .3799 .5861 .0203 ?
H(13A) .4203 .3955 -.0267 ?
H(13B) .3598 .4078 -.0925 ?
H(14A) .4797 .4713 -.1348 ?
H(14B) .4830 .5692 -.0703 ?
H(14C) .4226 .5815 -.1361 ?
H(15A) .2121 .6661 .0142 ?
H(15B) .1471 .6373 .0703 ?
H(16A) .1774 .5039 -.0599 ?
H(16B) .1193 .4586 -.0003 ?
H(17A) .1051 .6820 -.0785 ?
H(17B) .0464 .6340 -.0204 ?
H(18A) -.0001 .6034 -.1415 ?
H(18B) .0134 .4773 -.1011 ?
H(18C) .0721 .5253 -.1592 ?
H(19A) .1811 .3752 .1047 ?
H(19B) .1538 .44831 .1557 ?
H(20A) .2891 .3565 .1868 ?
H(20B) .2485 .4472 .2411 ?
H(21A) .1462 .3103 .2494 ?
H(21B) .1896 .2187 .1978 ?
H(22A) .2086 .1588 .3239 ?
H(22B) .2432 .2882 .3416 ?
H(22C) .2866 .1966 .2900 ?
H(23A) .3197 .5787 .1703 ?
H(23B) .3135 .6745 .1047 ?
H(24A) .2113 .7638 .1550 ?
H(24B) .2031 .6570 .2132 ?
H(25A) .3291 .8106 .2153 ?
H(25B) .3069 .7190 .2790 ?
H(26A) .2808 .9178 .3147 ?
H(26B) .2055 .8416 .3069 ?
H(26C) .2278 .9332 .2432 ?

loop_
_geom_angle_atom_site_label_1
_geom_angle_atom_site_label_2
_geom_angle_atom_site_label_3
_geom_angle
_geom_angle_publ_flag
S(1) Cu S(2) 91.70(10) yes
S(2) Cu S(5) 175.80(10) yes
S(2) Cu S(6) 88.20(10) yes
Cu S(1) C(2) 102.9(2) yes
C(2) S(3) C(3) 103.3(3) yes
Cu S(5) C(7) 103.8(2) yes
C(7) S(7) C(8) 104.2(3) yes
S(2) C(1) S(4) 113.6(3) yes
S(4) C(1) C(2) 125.2(4) yes
S(1) C(2) C(1) 121.0(4) yes
S(3) C(3) C(4) 116.4(4) yes
S(4) C(5) C(4) 116.2(4) yes
S(6) C(6) C(7) 120.4(4) yes
S(5) C(7) S(7) 113.9(4) yes
S(7) C(7) C(6) 125.8(5) yes
C(8) C(9) C(10) 115.0(6) yes
S(1) Cu S(5) 89.40(10) yes
S(1) Cu S(6) 175.50(10) yes
S(5) Cu S(6) 91.00(10) yes
Cu S(2) C(1) 102.9(2) yes
C(1) S(4) C(5) 103.8(3) yes
Cu S(6) C(6) 103.3(2) yes
C(6) S(8) C(10) 104.1(3) yes
S(2) C(1) C(2) 121.1(4) yes
S(1) C(2) S(3) 114.9(3) yes
S(3) C(2) C(1) 124.1(4) yes
C(3) C(4) C(5) 115.5(5) yes
S(6) C(6) S(8) 114.1(3) yes
S(8) C(6) C(7) 125.4(5) yes
S(5) C(7) C(6) 120.3(4) yes
S(7) C(8) C(9) 115.5(5) yes
S(8) C(10) C(9) 115.3(5) yes
N C(11) C(12) 116.2(4) no
C(12) C(13) C(14) 111.2(6) no
C(15) C(16) C(17) 109.2(5) no
N C(19) C(20) 116.1(4) no
C(20) C(21) C(22) 110.7(5) no
C(23) C(24) C(25) 111.6(5) no
C(11) C(12) C(13) 109.9(5) no
N C(15) C(16) 117.0(4) no
C(16) C(17) C(18) 113.4(5) no
C(19) C(20) C(21) 109.8(5) no
N C(23) C(24) 116.7(4) no
C(24) C(25) C(26) 113.6(5) no

loop_
_geom_bond_atom_site_label_1
_geom_bond_atom_site_label_2
_geom_bond_distance
_geom_bond_publ_flag
Cu S(1) 2.187(2) yes
Cu S(5) 2.172(2) yes
S(1) C(2) 1.743(6) yes
S(3) C(2) 1.768(6) yes
S(4) C(1) 1.767(6) yes
S(5) C(7) 1.748(6) yes
S(7) C(7) 1.752(6) yes
S(8) C(6) 1.759(6) yes
C(1) C(2) 1.331(8) yes
C(4) C(5) 1.512(9) yes
C(8) C(9) 1.521(10) yes
Cu S(2) 2.180(2) yes
Cu S(6) 2.183(2) yes
S(2) C(1) 1.749(6) yes
S(3) C(3) 1.816(6) yes
S(4) C(5) 1.813(6) yes
S(6) C(6) 1.756(6) yes
S(7) C(8) 1.805(7) yes
S(8) C(10) 1.812(6) yes
C(3) C(4) 1.503(9) yes
C(6) C(7) 1.335(9) yes
C(9) C(10) 1.534(10) yes
N C(11) 1.526(7) no
N C(19) 1.523(7) no
C(11) C(12) 1.516(8) no
C(13) C(14) 1.526(10) no
C(16) C(17) 1.524(8) no
C(19) C(20) 1.515(8) no
C(21) C(22) 1.534(9) no
C(24) C(25) 1.498(8) no
N C(15) 1.531(7) no
N C(23) 1.523(7) no
C(12) C(13) 1.509(9) no
C(15) C(16) 1.523(8) no
C(17) C(18) 1.486(9) no
C(20) C(21) 1.516(8) no
C(23) C(24) 1.509(8) no
C(25) C(26) 1.483(9) no
